data_8101942
loop_
_publ_author_name
'He, Y.'
'Cheng, X.-L.'
'Chang, Y.'

_publ_section_title
;
Crystal structure of methylammonium 4',7-dimethoxy-isoflavone-3'-sulfonate 
monohydrate, (CH~3~NH~3~)(C~17~H~13~O~4~SO~3~) &#x00B7; H~2~O
;
_journal_issue 1
_journal_name_full 'Zeitschrift f\"ur Kristallographie - New Crystal Structures'
_journal_page_first 105
_journal_page_last 106
_journal_volume 221
_journal_year 2006
_chemical_formula_moiety 'C17 H13 O7 S, C H6 N, H2 O'
_chemical_formula_structural '(CH3NH3)(C17H13O7S) &#x00B7; H2O'
_chemical_formula_sum 'C18 H21 N O8 S'
_chemical_formula_weight 411.42
_chemical_name_systematic
;
methylammonium 4',7-dimethoxyisoflavone-3'-sulfonate monohydrate
;
_space_group_IT_number 14
_symmetry_cell_setting monoclinic
_symmetry_space_group_name_Hall '-P 2ybc'
_symmetry_space_group_name_H-M 'P 1 21/c 1'
_atom_sites_solution_hydrogens geom
_atom_sites_solution_primary direct
_atom_sites_solution_secondary difmap
_audit_creation_method SHELXL-97
_cell_angle_alpha 90.00
_cell_angle_beta 97.257(3)
_cell_angle_gamma 90.00
_cell_formula_units_Z 4
_cell_length_a 21.069(5)
_cell_length_b 11.494(3)
_cell_length_c 7.9961(18)
_cell_measurement_reflns_used 2600
_cell_measurement_temperature 298(2)
_cell_measurement_theta_max 23.522
_cell_measurement_theta_min 2.635
_cell_volume 1920.9(8)
_computing_structure_refinement 'SHELXL-97 (Sheldrick, 1997)'
_computing_structure_solution 'SHELXS-97 (Sheldrick, 1990)'
_diffrn_ambient_temperature 298(2)
_diffrn_measured_fraction_theta_full 0.999
_diffrn_measured_fraction_theta_max 0.999
_diffrn_measurement_device_type 'Bruker SMART CCD'
_diffrn_measurement_method phi/omega
_diffrn_radiation_monochromator graphite
_diffrn_radiation_source 'fine-focus sealed tube'
_diffrn_radiation_type MoK\a
_diffrn_radiation_wavelength 0.71073
_diffrn_reflns_av_R_equivalents 0.0497
_diffrn_reflns_av_sigmaI/netI 0.0535
_diffrn_reflns_limit_h_max 25
_diffrn_reflns_limit_h_min -24
_diffrn_reflns_limit_k_max 11
_diffrn_reflns_limit_k_min -13
_diffrn_reflns_limit_l_max 7
_diffrn_reflns_limit_l_min -9
_diffrn_reflns_number 9851
_diffrn_reflns_theta_full 25.01
_diffrn_reflns_theta_max 25.01
_diffrn_reflns_theta_min 1.95
_diffrn_standards_decay_% 0
_diffrn_standards_interval_count 100
_diffrn_standards_number 0
_exptl_absorpt_coefficient_mu 0.215
_exptl_absorpt_correction_T_max 0.9608
_exptl_absorpt_correction_T_min 0.9058
_exptl_absorpt_correction_type multi-scan
_exptl_absorpt_process_details '(sadabs; Bruker, 1999)'
_exptl_crystal_colour colourless
_exptl_crystal_density_diffrn 1.423
_exptl_crystal_density_method 'not measured'
_exptl_crystal_description rhomboid
_exptl_crystal_F_000 864
_exptl_crystal_size_max 0.47
_exptl_crystal_size_mid 0.42
_exptl_crystal_size_min 0.19
_refine_diff_density_max 0.278
_refine_diff_density_min -0.296
_refine_diff_density_rms 0.051
_refine_ls_extinction_coef 0.0072(11)
_refine_ls_extinction_expression Fc^*^=kFc[1+0.001xFc^2^\l^3^/sin(2\q)]^-1/4^
_refine_ls_extinction_method SHELXL
_refine_ls_goodness_of_fit_ref 1.026
_refine_ls_hydrogen_treatment constr
_refine_ls_matrix_type full
_refine_ls_number_parameters 258
_refine_ls_number_reflns 3385
_refine_ls_number_restraints 0
_refine_ls_restrained_S_all 1.026
_refine_ls_R_factor_all 0.0766
_refine_ls_R_factor_gt 0.0440
_refine_ls_shift/su_max 0.000
_refine_ls_shift/su_mean 0.000
_refine_ls_structure_factor_coef Fsqd
_refine_ls_weighting_details 'calc w=1/[\s^2^(Fo^2^)+(0.0514P)^2^+0.7577P] where P=(Fo^2^+2Fc^2^)/3'
_refine_ls_weighting_scheme calc
_refine_ls_wR_factor_gt 0.1046
_refine_ls_wR_factor_ref 0.1240
_reflns_number_gt 2252
_reflns_number_total 3385
_reflns_threshold_expression >2sigma(I)
_cod_data_source_file 1267-1738.cff
_cod_data_source_block 050731d
_cod_depositor_comments
;
The following automatic conversions were performed:
'_symmetry_cell_setting' value 'Monoclinic' changed to 'monoclinic'
according to '/home/saulius/struct/CIF-dictionaries/cif_core.dic'
dictionary named 'cif_core.dic' version 2.4.1 from 2010-06-29.

Automatic conversion script
Id: cif_fix_enum 1555 2011-01-17 13:19:09Z saulius 
;
_cod_original_cell_volume 1920.8(8)
_cod_original_sg_symbol_H-M P12(1)/c1
_cod_database_code 8101942

loop_
_symmetry_equiv_pos_as_xyz
'x, y, z'
'-x, y+1/2, -z+1/2'
'-x, -y, -z'
'x, -y-1/2, z-1/2'

loop_
_atom_site_label
_atom_site_type_symbol
_atom_site_fract_x
_atom_site_fract_y
_atom_site_fract_z
_atom_site_U_iso_or_equiv
_atom_site_adp_type
_atom_site_occupancy
_atom_site_symmetry_multiplicity
_atom_site_Wyckoff_symbol
_atom_site_calc_flag
_atom_site_refinement_flags
_atom_site_disorder_assembly
_atom_site_disorder_group
O1 O 0.43436(8) 0.73462(15) 0.4202(2) 0.0445(5) Uani 1 4 e d . . .
O2 O 0.37244(9) 1.00798(18) 0.1176(3) 0.0614(6) Uani 1 4 e d . . .
O3 O 0.64954(9) 0.86715(17) 0.4673(3) 0.0582(6) Uani 1 4 e d . . .
O4 O 0.08078(8) 0.84907(15) 0.0718(2) 0.0463(5) Uani 1 4 e d . . .
O5 O 0.17832(8) 1.14126(15) 0.3278(3) 0.0490(5) Uani 1 4 e d . . .
O6 O 0.08806(9) 1.01856(17) 0.3536(3) 0.0532(5) Uani 1 4 e d . . .
O7 O 0.10089(9) 1.10822(17) 0.0853(3) 0.0577(6) Uani 1 4 e d . . .
S1 S 0.13181(3) 1.06054(6) 0.24114(9) 0.0403(2) Uani 1 4 e d . . .
C1 C 0.37201(12) 0.7490(2) 0.3585(3) 0.0407(7) Uani 1 4 e d . . .
H1 H 0.3433 0.6930 0.3867 0.049 Uiso 1 4 e calc R . .
C2 C 0.34820(12) 0.8367(2) 0.2605(3) 0.0354(6) Uani 1 4 e d . . .
C3 C 0.39125(13) 0.9267(2) 0.2120(3) 0.0399(7) Uani 1 4 e d . . .
C4 C 0.45800(12) 0.9108(2) 0.2792(3) 0.0371(6) Uani 1 4 e d . . .
C5 C 0.50613(14) 0.9875(2) 0.2423(4) 0.0499(8) Uani 1 4 e d . . .
H5 H 0.4952 1.0515 0.1735 0.060 Uiso 1 4 e calc R . .
C6 C 0.56861(14) 0.9699(3) 0.3054(4) 0.0554(8) Uani 1 4 e d . . .
H6 H 0.5998 1.0216 0.2786 0.067 Uiso 1 4 e calc R . .
C7 C 0.58603(13) 0.8751(2) 0.4098(4) 0.0445(7) Uani 1 4 e d . . .
C8 C 0.54061(12) 0.7974(2) 0.4477(3) 0.0412(7) Uani 1 4 e d . . .
H8 H 0.5518 0.7336 0.5167 0.049 Uiso 1 4 e calc R . .
C9 C 0.47749(12) 0.8167(2) 0.3802(3) 0.0366(6) Uani 1 4 e d . . .
C10 C 0.27829(12) 0.8391(2) 0.2017(3) 0.0365(6) Uani 1 4 e d . . .
C11 C 0.24190(12) 0.9365(2) 0.2331(3) 0.0347(6) Uani 1 4 e d . . .
H11 H 0.2622 1.0015 0.2842 0.042 Uiso 1 4 e calc R . .
C12 C 0.17657(11) 0.9381(2) 0.1898(3) 0.0328(6) Uani 1 4 e d . . .
C13 C 0.14512(12) 0.8417(2) 0.1091(3) 0.0355(6) Uani 1 4 e d . . .
C14 C 0.18117(13) 0.7455(2) 0.0752(4) 0.0419(7) Uani 1 4 e d . . .
H14 H 0.1612 0.6811 0.0213 0.050 Uiso 1 4 e calc R . .
C15 C 0.24661(13) 0.7453(2) 0.1212(3) 0.0422(7) Uani 1 4 e d . . .
H15 H 0.2701 0.6802 0.0974 0.051 Uiso 1 4 e calc R . .
C16 C 0.66882(15) 0.7747(3) 0.5811(5) 0.0710(10) Uani 1 4 e d . . .
H16A H 0.6471 0.7816 0.6792 0.107 Uiso 1 4 e calc R . .
H16B H 0.7142 0.7786 0.6138 0.107 Uiso 1 4 e calc R . .
H16C H 0.6581 0.7015 0.5268 0.107 Uiso 1 4 e calc R . .
C17 C 0.04700(14) 0.7508(3) -0.0059(4) 0.0618(9) Uani 1 4 e d . . .
H17A H 0.0623 0.7343 -0.1115 0.093 Uiso 1 4 e calc R . .
H17B H 0.0021 0.7680 -0.0252 0.093 Uiso 1 4 e calc R . .
H17C H 0.0540 0.6844 0.0669 0.093 Uiso 1 4 e calc R . .
N1 N 0.14627(13) 1.1307(2) 0.6810(3) 0.0644(8) Uani 1 4 e d . . .
H1A H 0.1509 1.2038 0.7172 0.097 Uiso 1 4 e calc R . .
H1B H 0.1101 1.1015 0.7099 0.097 Uiso 1 4 e calc R . .
H1C H 0.1449 1.1292 0.5694 0.097 Uiso 1 4 e calc R . .
O8 O 0.04178(10) 1.0202(2) 0.7673(3) 0.0871(8) Uani 1 4 e d . . .
H81 H 0.0471 1.0235 0.8743 0.080 Uiso 1 4 e d R . .
H82 H 0.0020 1.0104 0.7375 0.080 Uiso 1 4 e d R . .
C18 C 0.20014(17) 1.0614(3) 0.7573(5) 0.0801(11) Uani 1 4 e d . . .
H18A H 0.1914 0.9805 0.7356 0.120 Uiso 1 4 e calc R . .
H18B H 0.2065 1.0747 0.8768 0.120 Uiso 1 4 e calc R . .
H18C H 0.2380 1.0834 0.7098 0.120 Uiso 1 4 e calc R . .

loop_
_atom_site_aniso_label
_atom_site_aniso_U_11
_atom_site_aniso_U_22
_atom_site_aniso_U_33
_atom_site_aniso_U_23
_atom_site_aniso_U_13
_atom_site_aniso_U_12
O1 0.0332(10) 0.0422(11) 0.0576(13) 0.0161(9) 0.0041(9) 0.0017(8)
O2 0.0512(12) 0.0518(12) 0.0798(16) 0.0288(12) 0.0030(11) 0.0053(10)
O3 0.0363(11) 0.0558(13) 0.0791(16) 0.0055(11) -0.0056(11) -0.0057(9)
O4 0.0348(10) 0.0388(10) 0.0620(13) -0.0098(9) -0.0065(9) -0.0001(8)
O5 0.0409(11) 0.0358(10) 0.0680(14) -0.0104(9) -0.0014(10) 0.0002(8)
O6 0.0434(11) 0.0532(12) 0.0657(14) -0.0142(10) 0.0175(10) -0.0048(9)
O7 0.0598(13) 0.0450(12) 0.0629(14) 0.0039(10) -0.0128(11) 0.0149(10)
S1 0.0356(4) 0.0318(4) 0.0518(5) -0.0044(3) -0.0014(3) 0.0036(3)
C1 0.0307(14) 0.0414(15) 0.0504(18) 0.0038(13) 0.0066(13) 0.0021(12)
C2 0.0352(14) 0.0346(14) 0.0370(15) 0.0001(12) 0.0071(12) 0.0046(11)
C3 0.0437(16) 0.0352(15) 0.0411(16) 0.0022(13) 0.0065(13) 0.0040(12)
C4 0.0400(15) 0.0323(14) 0.0394(16) -0.0021(12) 0.0069(12) 0.0003(11)
C5 0.0508(18) 0.0410(16) 0.0565(19) 0.0108(14) 0.0015(15) -0.0040(13)
C6 0.0458(18) 0.0449(17) 0.075(2) 0.0095(16) 0.0059(16) -0.0094(14)
C7 0.0387(16) 0.0427(16) 0.0511(18) -0.0065(14) 0.0017(14) -0.0010(13)
C8 0.0391(15) 0.0377(15) 0.0461(17) 0.0024(13) 0.0026(13) 0.0014(12)
C9 0.0358(14) 0.0342(14) 0.0404(16) -0.0007(12) 0.0072(12) -0.0009(11)
C10 0.0368(14) 0.0352(14) 0.0381(16) 0.0030(12) 0.0072(12) 0.0040(11)
C11 0.0352(14) 0.0318(13) 0.0363(15) 0.0027(12) 0.0008(12) -0.0003(11)
C12 0.0353(14) 0.0305(13) 0.0319(14) 0.0020(11) 0.0014(11) 0.0032(11)
C13 0.0360(14) 0.0361(14) 0.0333(15) 0.0013(12) 0.0003(12) 0.0017(11)
C14 0.0443(16) 0.0362(15) 0.0442(17) -0.0068(12) 0.0018(13) -0.0023(12)
C15 0.0450(16) 0.0345(14) 0.0479(18) -0.0014(13) 0.0092(14) 0.0063(12)
C16 0.0456(18) 0.062(2) 0.098(3) 0.008(2) -0.0195(19) -0.0015(16)
C17 0.0453(17) 0.0513(18) 0.084(2) -0.0185(17) -0.0088(17) -0.0056(14)
N1 0.093(2) 0.0424(15) 0.0618(18) -0.0101(13) 0.0244(16) -0.0077(14)
O8 0.0536(14) 0.143(2) 0.0625(16) 0.0070(16) -0.0007(12) -0.0172(15)
C18 0.073(3) 0.070(2) 0.097(3) -0.006(2) 0.012(2) -0.002(2)

loop_
_atom_type_symbol
_atom_type_description
_atom_type_scat_dispersion_real
_atom_type_scat_dispersion_imag
_atom_type_scat_source
C C 0.0033 0.0016 'International Tables Vol C Tables 4.2.6.8 and 6.1.1.4'
H H 0.0000 0.0000 'International Tables Vol C Tables 4.2.6.8 and 6.1.1.4'
N N 0.0061 0.0033 'International Tables Vol C Tables 4.2.6.8 and 6.1.1.4'
O O 0.0106 0.0060 'International Tables Vol C Tables 4.2.6.8 and 6.1.1.4'
S S 0.1246 0.1234 'International Tables Vol C Tables 4.2.6.8 and 6.1.1.4'

loop_
_geom_angle_atom_site_label_1
_geom_angle_atom_site_label_2
_geom_angle_atom_site_label_3
_geom_angle
_geom_angle_site_symmetry_1
_geom_angle_site_symmetry_3
_geom_angle_publ_flag
C1 O1 C9 118.1(2) . . ?
C7 O3 C16 117.0(2) . . ?
C13 O4 C17 118.4(2) . . ?
O7 S1 O6 114.20(13) . . ?
O7 S1 O5 111.87(12) . . ?
O6 S1 O5 111.01(12) . . ?
O7 S1 C12 107.35(12) . . ?
O6 S1 C12 106.14(12) . . ?
O5 S1 C12 105.67(11) . . ?
C2 C1 O1 125.6(2) . . ?
C2 C1 H1 117.2 . . ?
O1 C1 H1 117.2 . . ?
C1 C2 C3 119.4(2) . . ?
C1 C2 C10 118.8(2) . . ?
C3 C2 C10 121.7(2) . . ?
O2 C3 C4 122.9(2) . . ?
O2 C3 C2 122.4(2) . . ?
C4 C3 C2 114.7(2) . . ?
C9 C4 C5 116.5(2) . . ?
C9 C4 C3 121.2(2) . . ?
C5 C4 C3 122.3(2) . . ?
C6 C5 C4 121.2(3) . . ?
C6 C5 H5 119.4 . . ?
C4 C5 H5 119.4 . . ?
C5 C6 C7 120.4(3) . . ?
C5 C6 H6 119.8 . . ?
C7 C6 H6 119.8 . . ?
O3 C7 C8 124.4(3) . . ?
O3 C7 C6 115.3(2) . . ?
C8 C7 C6 120.2(3) . . ?
C7 C8 C9 118.1(3) . . ?
C7 C8 H8 120.9 . . ?
C9 C8 H8 120.9 . . ?
O1 C9 C4 121.1(2) . . ?
O1 C9 C8 115.4(2) . . ?
C4 C9 C8 123.5(2) . . ?
C15 C10 C11 117.7(2) . . ?
C15 C10 C2 122.2(2) . . ?
C11 C10 C2 120.1(2) . . ?
C12 C11 C10 121.3(2) . . ?
C12 C11 H11 119.4 . . ?
C10 C11 H11 119.4 . . ?
C11 C12 C13 120.3(2) . . ?
C11 C12 S1 119.80(19) . . ?
C13 C12 S1 119.93(18) . . ?
O4 C13 C14 124.4(2) . . ?
O4 C13 C12 117.0(2) . . ?
C14 C13 C12 118.7(2) . . ?
C15 C14 C13 120.1(2) . . ?
C15 C14 H14 119.9 . . ?
C13 C14 H14 119.9 . . ?
C14 C15 C10 122.0(2) . . ?
C14 C15 H15 119.0 . . ?
C10 C15 H15 119.0 . . ?
O3 C16 H16A 109.5 . . ?
O3 C16 H16B 109.5 . . ?
H16A C16 H16B 109.5 . . ?
O3 C16 H16C 109.5 . . ?
H16A C16 H16C 109.5 . . ?
H16B C16 H16C 109.5 . . ?
O4 C17 H17A 109.5 . . ?
O4 C17 H17B 109.5 . . ?
H17A C17 H17B 109.5 . . ?
O4 C17 H17C 109.5 . . ?
H17A C17 H17C 109.5 . . ?
H17B C17 H17C 109.5 . . ?
C18 N1 H1A 109.5 . . ?
C18 N1 H1B 109.5 . . ?
H1A N1 H1B 109.5 . . ?
C18 N1 H1C 109.5 . . ?
H1A N1 H1C 109.5 . . ?
H1B N1 H1C 109.5 . . ?
H81 O8 H82 106.8 . . ?
N1 C18 H18A 109.5 . . ?
N1 C18 H18B 109.5 . . ?
H18A C18 H18B 109.5 . . ?
N1 C18 H18C 109.5 . . ?
H18A C18 H18C 109.5 . . ?
H18B C18 H18C 109.5 . . ?

loop_
_geom_bond_atom_site_label_1
_geom_bond_atom_site_label_2
_geom_bond_distance
_geom_bond_site_symmetry_2
_geom_bond_publ_flag
O1 C1 1.354(3) . ?
O1 C9 1.376(3) . ?
O2 C3 1.234(3) . ?
O3 C7 1.362(3) . ?
O3 C16 1.424(4) . ?
O4 C13 1.353(3) . ?
O4 C17 1.434(3) . ?
O5 S1 1.4594(18) . ?
O6 S1 1.449(2) . ?
O7 S1 1.439(2) . ?
S1 C12 1.771(2) . ?
C1 C2 1.335(3) . ?
C1 H1 0.9300 . ?
C2 C3 1.460(4) . ?
C2 C10 1.489(3) . ?
C3 C4 1.452(4) . ?
C4 C9 1.380(3) . ?
C4 C5 1.403(4) . ?
C5 C6 1.364(4) . ?
C5 H5 0.9300 . ?
C6 C7 1.393(4) . ?
C6 H6 0.9300 . ?
C7 C8 1.370(4) . ?
C8 C9 1.389(3) . ?
C8 H8 0.9300 . ?
C10 C15 1.383(4) . ?
C10 C11 1.397(3) . ?
C11 C12 1.376(3) . ?
C11 H11 0.9300 . ?
C12 C13 1.405(3) . ?
C13 C14 1.388(3) . ?
C14 C15 1.381(3) . ?
C14 H14 0.9300 . ?
C15 H15 0.9300 . ?
C16 H16A 0.9600 . ?
C16 H16B 0.9600 . ?
C16 H16C 0.9600 . ?
C17 H17A 0.9600 . ?
C17 H17B 0.9600 . ?
C17 H17C 0.9600 . ?
N1 C18 1.456(4) . ?
N1 H1A 0.8900 . ?
N1 H1B 0.8900 . ?
N1 H1C 0.8900 . ?
O8 H81 0.8499 . ?
O8 H82 0.8500 . ?
C18 H18A 0.9600 . ?
C18 H18B 0.9600 . ?
C18 H18C 0.9600 . ?

loop_
_cod_related_entry_id
_cod_related_entry_database
_cod_related_entry_code
1 ChemSpider 30653897
